data_7241260
loop_
_publ_author_name
'Wang, Yiming'
'Liu, Yanliang'
'Wu, Yizhang'
'Jiang, Junjie'
'Liu, Chunlin'
'Liu, Wen-long'
'Gao, Kaige'
'Cai, Hongling'
'Wu, Xiaoshan'

_publ_section_title
;
 Properties and growth of large single crystal of one dimensional organic
 lead iodine perovskites
;
_journal_name_full CrystEngComm
_journal_paper_doi 10.1039/D0CE01104E
_journal_year 2020
_chemical_formula_moiety '2(I1.5 Pb0.5), C2 N1'
_chemical_formula_sum 'C2 I3 N Pb'
_chemical_formula_weight 625.92
_space_group_crystal_system hexagonal
_space_group_IT_number 194
_space_group_name_Hall '-P 6c 2c'
_space_group_name_H-M_alt 'P 63/m m c'
_atom_sites_solution_hydrogens geom
_atom_sites_solution_primary heavy
_atom_sites_solution_secondary difmap
_audit_creation_date 2019-03-08
_audit_creation_method
;
Olex2 1.2
(compiled 2018.05.29 svn.r3508 for OlexSys, GUI svn.r5506)
;
_cell_angle_alpha 90.00
_cell_angle_beta 90.00
_cell_angle_gamma 120.00
_cell_formula_units_Z 2
_cell_length_a 8.7799(12)
_cell_length_b 8.7799(12)
_cell_length_c 8.193(2)
_cell_measurement_reflns_used 1106
_cell_measurement_temperature 273(2)
_cell_measurement_theta_max 25.363
_cell_measurement_theta_min 2.679
_cell_volume 546.96(17)
_computing_cell_refinement 'SAINT v8.37A (Bruker, 2015)'
_computing_data_reduction 'SAINT v8.37A (Bruker, 2015)'
_computing_molecular_graphics 'Olex2 (Dolomanov et al., 2009)'
_computing_publication_material 'Olex2 (Dolomanov et al., 2009)'
_computing_structure_refinement 'XL (Sheldrick, 2008)'
_computing_structure_solution 'XS (Sheldrick, 2008)'
_diffrn_ambient_temperature 273.15
_diffrn_measured_fraction_theta_full 0.996
_diffrn_measured_fraction_theta_max 0.996
_diffrn_measurement_device_type 'CCD area detector'
_diffrn_measurement_method 'phi and omega scans'
_diffrn_radiation_monochromator graphite
_diffrn_radiation_type MoK\a
_diffrn_radiation_wavelength 0.71073
_diffrn_reflns_av_R_equivalents 0.0774
_diffrn_reflns_av_unetI/netI 0.0387
_diffrn_reflns_limit_h_max 10
_diffrn_reflns_limit_h_min -11
_diffrn_reflns_limit_k_max 9
_diffrn_reflns_limit_k_min -11
_diffrn_reflns_limit_l_max 10
_diffrn_reflns_limit_l_min -10
_diffrn_reflns_number 2678
_diffrn_reflns_theta_full 27.53
_diffrn_reflns_theta_max 27.53
_diffrn_reflns_theta_min 2.68
_diffrn_source 'fine-focus sealed tube'
_exptl_absorpt_coefficient_mu 23.817
_exptl_absorpt_correction_T_max 0.7456
_exptl_absorpt_correction_T_min 0.2685
_exptl_absorpt_correction_type multi-scan
_exptl_crystal_colour yellow
_exptl_crystal_colour_primary yellow
_exptl_crystal_density_diffrn 3.801
_exptl_crystal_density_method 'not measured'
_exptl_crystal_description block
_exptl_crystal_F_000 520
_refine_diff_density_max 1.130
_refine_diff_density_min -0.808
_refine_diff_density_rms 0.191
_refine_ls_extinction_method none
_refine_ls_goodness_of_fit_ref 1.200
_refine_ls_hydrogen_treatment undef
_refine_ls_matrix_type full
_refine_ls_number_parameters 14
_refine_ls_number_reflns 270
_refine_ls_number_restraints 0
_refine_ls_restrained_S_all 1.200
_refine_ls_R_factor_all 0.0573
_refine_ls_R_factor_gt 0.0413
_refine_ls_shift/su_max 0.000
_refine_ls_shift/su_mean 0.000
_refine_ls_structure_factor_coef Fsqd
_refine_ls_weighting_details 'calc w=1/[\s^2^(Fo^2^)+(0.0492P)^2^+0.1299P] where P=(Fo^2^+2Fc^2^)/3'
_refine_ls_weighting_scheme calc
_refine_ls_wR_factor_gt 0.0946
_refine_ls_wR_factor_ref 0.1002
_reflns_number_gt 217
_reflns_number_total 270
_reflns_threshold_expression >2sigma(I)
_cod_data_source_file d0ce01104e4.cif
_cod_data_source_block 4
_cod_original_cell_volume 546.94(19)
_cod_database_code 7241260
_olex2_refinement_description
;
1. Others
 Fixed Sof: N2(0.08333)
;
_olex2_submission_special_instructions 'No special instructions were received'

loop_
_space_group_symop_id
_space_group_symop_operation_xyz
1 'x, y, z'
2 'x-y, x, z+1/2'
3 '-y, x-y, z'
4 '-x, -y, z+1/2'
5 '-x+y, -x, z'
6 'y, -x+y, z+1/2'
7 'x-y, -y, -z'
8 '-x, -x+y, -z'
9 'y, x, -z'
10 '-y, -x, -z+1/2'
11 '-x+y, y, -z+1/2'
12 'x, x-y, -z+1/2'
13 '-x, -y, -z'
14 '-x+y, -x, -z-1/2'
15 'y, -x+y, -z'
16 'x, y, -z-1/2'
17 'x-y, x, -z'
18 '-y, x-y, -z-1/2'
19 '-x+y, y, z'
20 'x, x-y, z'
21 '-y, -x, z'
22 'y, x, z-1/2'
23 'x-y, -y, z-1/2'
24 '-x, -x+y, z-1/2'

loop_
_atom_site_label
_atom_site_type_symbol
_atom_site_fract_x
_atom_site_fract_y
_atom_site_fract_z
_atom_site_U_iso_or_equiv
_atom_site_adp_type
_atom_site_occupancy
_atom_site_calc_flag
_atom_site_disorder_assembly
_atom_site_disorder_group
_atom_site_site_symmetry_order
_atom_site_refinement_flags_posn
_atom_site_refinement_flags_adp
_atom_site_refinement_flags_occupancy
Pb1 Pb 0.0000 0.0000 0.0000 0.0455(4) Uani 1 d . . 12 S T P
I2 I -0.32843(14) -0.16421(7) -0.2500 0.0841(6) Uani 1 d . . 4 S T P
C1 C -0.6667 -0.3333 0.115(5) 0.19(2) Uani 1 d . . 6 S T P
N2 N -0.380(3) 0.240(7) -0.2500 0.13(3) Uani 0.33 d . . 4 S T P

loop_
_atom_site_aniso_label
_atom_site_aniso_U_11
_atom_site_aniso_U_22
_atom_site_aniso_U_33
_atom_site_aniso_U_23
_atom_site_aniso_U_13
_atom_site_aniso_U_12
Pb1 0.0459(5) 0.0459(5) 0.0446(7) 0.000 0.000 0.0230(3)
I2 0.0409(7) 0.1003(10) 0.0914(12) 0.000 0.000 0.0204(4)
C1 0.25(4) 0.25(4) 0.07(3) 0.000 0.000 0.13(2)
N2 0.12(4) 0.02(2) 0.22(9) 0.000 0.000 0.012(12)

loop_
_atom_type_symbol
_atom_type_description
_atom_type_scat_dispersion_real
_atom_type_scat_dispersion_imag
_atom_type_scat_source
C C 0.0033 0.0016 'International Tables Vol C Tables 4.2.6.8 and 6.1.1.4'
I I -0.4742 1.8119 'International Tables Vol C Tables 4.2.6.8 and 6.1.1.4'
N N 0.0061 0.0033 'International Tables Vol C Tables 4.2.6.8 and 6.1.1.4'
Pb Pb -3.3944 10.1111 'International Tables Vol C Tables 4.2.6.8 and 6.1.1.4'

loop_
_geom_angle_atom_site_label_1
_geom_angle_atom_site_label_2
_geom_angle_atom_site_label_3
_geom_angle
_geom_angle_site_symmetry_1
_geom_angle_site_symmetry_3
_geom_angle_publ_flag
I2 Pb1 I2 180.00(3) 13 . ?
I2 Pb1 I2 180.000(16) 3 15 ?
I2 Pb1 I2 180.0 2 14 ?
I2 Pb1 I2 95.93(2) 13 3 ?
I2 Pb1 I2 95.93(2) 13 14 ?
I2 Pb1 I2 84.07(2) . 3 ?
I2 Pb1 I2 95.93(2) . 15 ?
I2 Pb1 I2 84.07(2) 13 2 ?
I2 Pb1 I2 84.07(2) 2 15 ?
I2 Pb1 I2 95.93(2) . 2 ?
I2 Pb1 I2 84.07(2) . 14 ?
I2 Pb1 I2 95.93(2) 3 2 ?
I2 Pb1 I2 95.93(2) 15 14 ?
I2 Pb1 I2 84.07(2) 13 15 ?
I2 Pb1 I2 84.07(2) 3 14 ?
Pb1 I2 Pb1 78.72(3) . 2_554 ?
N2 C1 N2 56(4) 13_455 2 ?
N2 C1 N2 56(4) 15_445 2 ?
N2 C1 N2 56(4) 13_455 15_445 ?
C1 N2 C1 115(4) 13_455 2_564 ?
N2 N2 C1 62.1(18) 3_565 13_455 ?
N2 N2 C1 62.1(18) 3_565 2_564 ?
N2 N2 C1 62.1(18) 14_455 2_564 ?
N2 N2 C1 62.1(18) 14_455 13_455 ?
N2 N2 N2 60.000(3) 3_565 14_455 ?

loop_
_geom_bond_atom_site_label_1
_geom_bond_atom_site_label_2
_geom_bond_distance
_geom_bond_site_symmetry_2
_geom_bond_publ_flag
Pb1 I2 3.2297(10) 13 ?
Pb1 I2 3.2297(10) 15 ?
Pb1 I2 3.2297(10) 2 ?
Pb1 I2 3.2297(10) . ?
Pb1 I2 3.2297(10) 14 ?
Pb1 I2 3.2297(10) 3 ?
I2 Pb1 3.2297(10) 2_554 ?
C1 N2 1.31(4) 13_455 ?
C1 N2 1.31(4) 15_445 ?
C1 N2 1.31(4) 2 ?
N2 C1 1.31(4) 2_564 ?
N2 C1 1.31(4) 13_455 ?
N2 N2 1.23(9) 14_455 ?
N2 N2 1.23(9) 3_565 ?
